data_7230764
loop_
_publ_author_name
'Collings, Ines'
'Bykov, Maxim'
'Bykova, Elena'
'Hanfland, Michael'
'van Smaalen, Sander'
'Dubrovinsky, Leonid'
'Dubrovinskaia, Natalia'

_publ_section_title
;
 Disorder--order transitions in the perovskite metal--organic frameworks
 [(CH3)2NH2][M(HCOO)3] at high pressure
;
_journal_name_full CrystEngComm
_journal_paper_doi 10.1039/C8CE00617B
_journal_year 2018
_chemical_formula_moiety 'C3 H3 Cu O6, C2 H8 N'
_chemical_formula_sum 'C5 H11 Cu N O6'
_chemical_formula_weight 244.69
_space_group_crystal_system monoclinic
_space_group_IT_number 15
_space_group_name_Hall '-I 2ya'
_space_group_name_H-M_alt 'I 1 2/a 1'
_symmetry_space_group_name_Hall '-I 2ya'
_symmetry_space_group_name_H-M 'I 1 2/a 1'
_atom_sites_solution_hydrogens mixed
_audit_creation_method SHELXL-2016/6
_audit_update_record
;
2018-04-17 deposited with the CCDC.
2018-05-29 downloaded from the CCDC.
;
_cell_angle_alpha 90
_cell_angle_beta 95.1904(17)
_cell_angle_gamma 90
_cell_formula_units_Z 4
_cell_length_a 11.27196(14)
_cell_length_b 8.5295(3)
_cell_length_c 8.5611(3)
_cell_measurement_reflns_used 250
_cell_measurement_temperature 293(2)
_cell_measurement_theta_max 17.2760
_cell_measurement_theta_min 3.2220
_cell_volume 819.72(4)
_computing_cell_refinement 'CrysAlisPro (Agilent Technologies, 2013)'
_computing_data_reduction 'CrysAlisPro (Agilent Technologies, 2013)'
_computing_molecular_graphics 'SHELXLE-2011 (Huebschle, 2011)'
_computing_structure_refinement 'SHELXL-2016/6 (Sheldrick, 2016)'
_computing_structure_solution 'SHELXT-2015 (Sheldrick, 2015)'
_diffrn_ambient_pressure '1.78 GPa'
_diffrn_ambient_temperature 293(2)
_diffrn_detector_area_resol_mean 7
_diffrn_measured_fraction_theta_full 0.598
_diffrn_measured_fraction_theta_max 0.337
_diffrn_measurement_device_type 'ID15B beamline, ESRF'
_diffrn_measurement_method 'omega scans'
_diffrn_radiation_type synchrotron
_diffrn_radiation_wavelength 0.41108
_diffrn_reflns_av_R_equivalents 0.0324
_diffrn_reflns_av_unetI/netI 0.0486
_diffrn_reflns_Laue_measured_fraction_full 0.598
_diffrn_reflns_Laue_measured_fraction_max 0.337
_diffrn_reflns_limit_h_max 18
_diffrn_reflns_limit_h_min -18
_diffrn_reflns_limit_k_max 10
_diffrn_reflns_limit_k_min -12
_diffrn_reflns_limit_l_max 12
_diffrn_reflns_limit_l_min -10
_diffrn_reflns_number 1219
_diffrn_reflns_point_group_measured_fraction_full 0.598
_diffrn_reflns_point_group_measured_fraction_max 0.337
_diffrn_reflns_theta_full 14.279
_diffrn_reflns_theta_max 20.671
_diffrn_reflns_theta_min 1.734
_diffrn_source synchrotron
_exptl_absorpt_coefficient_mu 0.600
_exptl_absorpt_correction_T_max 1.00000
_exptl_absorpt_correction_T_min 0.96553
_exptl_absorpt_correction_type multi-scan
_exptl_absorpt_process_details
;
CrysAlisPro 1.171.38.41 (Rigaku Oxford Diffraction, 2015)
Empirical absorption correction using spherical harmonics,
 implemented in SCALE3 ABSPACK scaling algorithm.
;
_exptl_crystal_colour blue
_exptl_crystal_density_diffrn 1.983
_exptl_crystal_description block
_exptl_crystal_F_000 500
_exptl_crystal_size_max 0.030
_exptl_crystal_size_mid 0.020
_exptl_crystal_size_min 0.015
_refine_diff_density_max 0.371
_refine_diff_density_min -0.364
_refine_diff_density_rms 0.082
_refine_ls_extinction_method none
_refine_ls_goodness_of_fit_ref 1.129
_refine_ls_hydrogen_treatment mixed
_refine_ls_matrix_type full
_refine_ls_number_parameters 65
_refine_ls_number_reflns 736
_refine_ls_number_restraints 13
_refine_ls_restrained_S_all 1.122
_refine_ls_R_factor_all 0.0501
_refine_ls_R_factor_gt 0.0359
_refine_ls_shift/su_max 0.000
_refine_ls_shift/su_mean 0.000
_refine_ls_structure_factor_coef Fsqd
_refine_ls_weighting_details 'w=1/[\s^2^(Fo^2^)+(0.0308P)^2^+1.7070P] where P=(Fo^2^+2Fc^2^)/3'
_refine_ls_weighting_scheme calc
_refine_ls_wR_factor_gt 0.0837
_refine_ls_wR_factor_ref 0.1012
_reflns_Friedel_coverage 0.000
_reflns_number_gt 556
_reflns_number_total 736
_reflns_threshold_expression 'I > 2\s(I)'
_cod_data_source_file c8ce00617b2.cif
_cod_data_source_block DMACuF_c1_p04_s
_cod_database_code 7230764
_shelx_shelxl_version_number 2016/6
_shelx_space_group_comment
;
The symmetry employed for this shelxl refinement is uniquely defined
by the following loop, which should always be used as a source of
symmetry information in preference to the above space-group names.
They are only intended as comments.
;
_shelx_estimated_absorpt_t_min 0.965
_shelx_estimated_absorpt_t_max 0.982

loop_
_space_group_symop_operation_xyz
'x, y, z'
'-x+1/2, y, -z'
'x+1/2, y+1/2, z+1/2'
'-x+1, y+1/2, -z+1/2'
'-x, -y, -z'
'x-1/2, -y, z'
'-x+1/2, -y+1/2, -z+1/2'
'x, -y+1/2, z+1/2'

loop_
_atom_site_label
_atom_site_type_symbol
_atom_site_fract_x
_atom_site_fract_y
_atom_site_fract_z
_atom_site_U_iso_or_equiv
_atom_site_adp_type
_atom_site_occupancy
_atom_site_site_symmetry_order
_atom_site_calc_flag
_atom_site_refinement_flags_posn
_atom_site_refinement_flags_adp
_atom_site_refinement_flags_occupancy
Cu1 Cu 0.500000 0.500000 0.500000 0.0243(2) Uani 1 2 d S . P
O2 O 0.34801(19) 0.6116(3) 0.5076(4) 0.0321(6) Uani 1 1 d . . .
O1 O 0.4245(2) 0.2255(4) 0.1178(4) 0.0362(7) Uani 1 1 d . . .
O3 O 0.4377(2) 0.4132(4) 0.2952(4) 0.0355(7) Uani 1 1 d . . .
N1 N 0.250000 0.4396(7) 0.000000 0.0363(11) Uani 1 2 d DS T P
H3 H 0.197(4) 0.381(6) -0.047(6) 0.044 Uiso 1 1 d D U .
C2 C 0.250000 0.5428(7) 0.500000 0.0264(10) Uani 1 2 d S T P
H2 H 0.249999 0.433743 0.499999 0.032 Uiso 1 2 calc R U P
C1 C 0.4688(3) 0.2847(5) 0.2407(5) 0.0315(8) Uani 1 1 d . . .
H1 H 0.529724 0.229927 0.297314 0.038 Uiso 1 1 calc R U .
C3 C 0.1896(4) 0.5329(6) 0.1099(7) 0.0490(12) Uani 1 1 d . . .
H4 H 0.151454 0.464898 0.179398 0.059 Uiso 1 1 calc R U .
H5 H 0.246529 0.597872 0.169793 0.059 Uiso 1 1 calc R U .
H6 H 0.130837 0.597871 0.053454 0.059 Uiso 1 1 calc R U .

loop_
_atom_site_aniso_label
_atom_site_aniso_U_11
_atom_site_aniso_U_22
_atom_site_aniso_U_33
_atom_site_aniso_U_23
_atom_site_aniso_U_13
_atom_site_aniso_U_12
Cu1 0.0169(2) 0.0332(5) 0.0221(5) -0.00242(19) -0.0022(2) 0.0017(2)
O2 0.0200(9) 0.036(2) 0.039(2) -0.0016(10) -0.0028(11) 0.0001(10)
O1 0.0350(12) 0.039(2) 0.033(2) -0.0090(11) -0.0059(12) 0.0049(12)
O3 0.0314(11) 0.045(2) 0.029(2) -0.0074(11) -0.0065(12) 0.0099(12)
N1 0.0278(17) 0.035(4) 0.044(4) 0.000 -0.009(2) 0.000
C2 0.0181(15) 0.033(3) 0.028(4) 0.000 -0.0004(18) 0.000
C1 0.0236(12) 0.035(3) 0.034(3) -0.0026(13) -0.0044(15) 0.0018(14)
C3 0.046(2) 0.061(4) 0.041(4) 0.005(2) 0.010(2) 0.003(2)

loop_
_atom_type_symbol
_atom_type_description
_atom_type_scat_dispersion_real
_atom_type_scat_dispersion_imag
_atom_type_scat_source
C C -0.0001 0.0005 'International Tables Vol C Tables 4.2.6.8 and 6.1.1.4'
H H 0.0000 0.0000 'International Tables Vol C Tables 4.2.6.8 and 6.1.1.4'
N N 0.0006 0.0010 'International Tables Vol C Tables 4.2.6.8 and 6.1.1.4'
O O 0.0018 0.0018 'International Tables Vol C Tables 4.2.6.8 and 6.1.1.4'
Cu Cu 0.2463 0.4684 'International Tables Vol C Tables 4.2.6.8 and 6.1.1.4'

loop_
_geom_angle_atom_site_label_1
_geom_angle_atom_site_label_2
_geom_angle_atom_site_label_3
_geom_angle
_geom_angle_site_symmetry_1
_geom_angle_site_symmetry_3
O2 Cu1 O2 180.0 . 5_666
O2 Cu1 O3 88.28(11) . .
O2 Cu1 O3 91.72(11) 5_666 .
O2 Cu1 O3 91.72(11) . 5_666
O2 Cu1 O3 88.28(11) 5_666 5_666
O3 Cu1 O3 180.0 . 5_666
O2 Cu1 O1 88.21(11) . 4
O2 Cu1 O1 91.79(11) 5_666 4
O3 Cu1 O1 92.22(13) . 4
O3 Cu1 O1 87.78(13) 5_666 4
O2 Cu1 O1 91.79(11) . 8
O2 Cu1 O1 88.21(11) 5_666 8
O3 Cu1 O1 87.78(13) . 8
O3 Cu1 O1 92.22(13) 5_666 8
O1 Cu1 O1 180.0 4 8
C2 O2 Cu1 122.8(3) . .
C1 O1 Cu1 124.3(2) . 4_545
C1 O3 Cu1 124.7(3) . .
C3 N1 C3 113.3(6) 2 .
C3 N1 H3 112(4) 2 .
C3 N1 H3 106(4) . .
C3 N1 H3 106(4) 2 2
C3 N1 H3 112(4) . 2
H3 N1 H3 108(7) . 2
O2 C2 O2 123.9(5) . 2_556
O2 C2 H2 118.1 . .
O2 C2 H2 118.1 2_556 .
O1 C1 O3 124.8(4) . .
O1 C1 H1 117.6 . .
O3 C1 H1 117.6 . .
N1 C3 H4 109.5 . .
N1 C3 H5 109.5 . .
H4 C3 H5 109.5 . .
N1 C3 H6 109.5 . .
H4 C3 H6 109.5 . .
H5 C3 H6 109.5 . .

loop_
_geom_bond_atom_site_label_1
_geom_bond_atom_site_label_2
_geom_bond_distance
_geom_bond_site_symmetry_2
Cu1 O2 1.966(2) .
Cu1 O2 1.966(2) 5_666
Cu1 O3 1.973(3) .
Cu1 O3 1.973(3) 5_666
Cu1 O1 2.366(3) 4
Cu1 O1 2.366(3) 8
O2 C2 1.247(4) .
O1 C1 1.231(5) .
O3 C1 1.254(5) .
N1 C3 1.449(6) 2
N1 C3 1.449(6) .
N1 H3 0.85(4) .
N1 H3 0.85(4) 2
C2 H2 0.9300 .
C1 H1 0.9300 .
C3 H4 0.9600 .
C3 H5 0.9600 .
C3 H6 0.9600 .
